data_2228050
loop_
_publ_author_name
'Chen, Ting'
'Tan, Xiaosong'

_publ_section_title
;
 2-(4-Chlorophenoxy)-<i>N</i>'-[2-(4-chlorophenoxy)acetyl]acetohydrazide
 monohydrate
;
_journal_coeditor_code VM2047
_journal_issue 11
_journal_name_full 'Acta Crystallographica Section E'
_journal_page_first o2829
_journal_paper_doi 10.1107/S160053681004050X
_journal_volume 66
_journal_year 2010
_chemical_formula_iupac 'C16 H14 Cl2 N2 O4, H2 O'
_chemical_formula_moiety 'C16 H14 Cl2 N2 O4, H2 O'
_chemical_formula_sum 'C16 H16 Cl2 N2 O5'
_chemical_formula_weight 387.21
_chemical_name_systematic
;
2-(4-Chlorophenoxy)-<i>N</i>'-[2-(4-chlorophenoxy)acetyl]acetohydrazide
monohydrate
;
_space_group_IT_number 13
_symmetry_cell_setting monoclinic
_symmetry_space_group_name_Hall '-P 2yac'
_symmetry_space_group_name_H-M 'P 1 2/n 1'
_atom_sites_solution_hydrogens geom
_atom_sites_solution_primary direct
_atom_sites_solution_secondary difmap
_audit_creation_method SHELXL-97
_cell_angle_alpha 90.00
_cell_angle_beta 90.840(3)
_cell_angle_gamma 90.00
_cell_formula_units_Z 2
_cell_length_a 4.8462(9)
_cell_length_b 5.4411(10)
_cell_length_c 33.521(6)
_cell_measurement_reflns_used 2333
_cell_measurement_temperature 292(2)
_cell_measurement_theta_max 26.53
_cell_measurement_theta_min 3.65
_cell_volume 883.8(3)
_computing_cell_refinement 'SAINT (Bruker, 2001)'
_computing_data_collection 'SMART (Bruker, 2001)'
_computing_data_reduction 'SAINT (Bruker, 2001)'
_computing_molecular_graphics 'SHELXTL (Sheldrick, 2008)'
_computing_publication_material 'SHELXTL (Sheldrick, 2008)'
_computing_structure_refinement 'SHELXL97 (Sheldrick, 2008)'
_computing_structure_solution 'SHELXS97 (Sheldrick, 2008)'
_diffrn_ambient_temperature 292(2)
_diffrn_measured_fraction_theta_full 0.987
_diffrn_measured_fraction_theta_max 0.987
_diffrn_measurement_device_type 'Bruker SMART CCD area-detector'
_diffrn_measurement_method 'phi and omega scans'
_diffrn_radiation_monochromator graphite
_diffrn_radiation_source 'fine-focus sealed tube'
_diffrn_radiation_type MoK\a
_diffrn_radiation_wavelength 0.71073
_diffrn_reflns_av_R_equivalents 0.0591
_diffrn_reflns_av_sigmaI/netI 0.0418
_diffrn_reflns_limit_h_max 6
_diffrn_reflns_limit_h_min -6
_diffrn_reflns_limit_k_max 6
_diffrn_reflns_limit_k_min -6
_diffrn_reflns_limit_l_max 43
_diffrn_reflns_limit_l_min -43
_diffrn_reflns_number 9670
_diffrn_reflns_theta_full 27.50
_diffrn_reflns_theta_max 27.50
_diffrn_reflns_theta_min 1.22
_exptl_absorpt_coefficient_mu 0.396
_exptl_absorpt_correction_type none
_exptl_crystal_colour colourless
_exptl_crystal_density_diffrn 1.455
_exptl_crystal_density_method 'not measured'
_exptl_crystal_description block
_exptl_crystal_F_000 400
_exptl_crystal_size_max 0.10
_exptl_crystal_size_mid 0.04
_exptl_crystal_size_min 0.02
_refine_diff_density_max 0.336
_refine_diff_density_min -0.269
_refine_ls_extinction_method none
_refine_ls_goodness_of_fit_ref 1.064
_refine_ls_hydrogen_treatment mixed
_refine_ls_matrix_type full
_refine_ls_number_parameters 121
_refine_ls_number_reflns 2013
_refine_ls_number_restraints 2
_refine_ls_restrained_S_all 1.063
_refine_ls_R_factor_all 0.0846
_refine_ls_R_factor_gt 0.0558
_refine_ls_shift/su_max 0.000
_refine_ls_shift/su_mean 0.000
_refine_ls_structure_factor_coef Fsqd
_refine_ls_weighting_details 'calc w=1/[\s^2^(Fo^2^)+(0.0947P)^2^+0.0000P] where P=(Fo^2^+2Fc^2^)/3'
_refine_ls_weighting_scheme calc
_refine_ls_wR_factor_gt 0.1450
_refine_ls_wR_factor_ref 0.1692
_reflns_number_gt 1380
_reflns_number_total 2013
_reflns_threshold_expression I>2sigma(I)
_cod_data_source_file vm2047.cif
_cod_data_source_block I
_cod_original_sg_symbol_H-M 'P 2/n'
_cod_database_code 2228050
_cod_database_fobs_code 2228050

loop_
_symmetry_equiv_pos_as_xyz
'x, y, z'
'-x+1/2, y, -z+1/2'
'-x, -y, -z'
'x-1/2, -y, z-1/2'

loop_
_atom_site_type_symbol
_atom_site_label
_atom_site_fract_x
_atom_site_fract_y
_atom_site_fract_z
_atom_site_U_iso_or_equiv
_atom_site_adp_type
_atom_site_calc_flag
_atom_site_refinement_flags
_atom_site_occupancy
_atom_site_disorder_assembly
_atom_site_disorder_group
C C1 0.3940(6) 0.2592(5) 0.43058(8) 0.0523(7) Uani d . 1 . .
C C2 0.5608(6) 0.4610(6) 0.43082(7) 0.0596(8) Uani d . 1 . .
H H2 0.5626 0.5664 0.4527 0.072 Uiso calc R 1 . .
C C3 0.3829(6) 0.1066(5) 0.39794(9) 0.0585(7) Uani d . 1 . .
H H3 0.2647 -0.0281 0.3977 0.070 Uiso calc R 1 . .
C C4 0.7276(5) 0.5091(5) 0.39850(7) 0.0504(7) Uani d . 1 . .
H H4 0.8425 0.6460 0.3987 0.060 Uiso calc R 1 . .
C C5 0.5469(5) 0.1529(5) 0.36551(8) 0.0499(6) Uani d . 1 . .
H H5 0.5394 0.0499 0.3434 0.060 Uiso calc R 1 . .
C C6 0.7225(5) 0.3534(4) 0.36602(6) 0.0389(5) Uani d . 1 . .
C C7 1.0585(5) 0.5868(4) 0.33195(7) 0.0412(6) Uani d . 1 . .
H H7A 1.1768 0.5850 0.3556 0.049 Uiso calc R 1 . .
H H7B 0.9502 0.7367 0.3324 0.049 Uiso calc R 1 . .
C C8 1.2341(5) 0.5841(4) 0.29520(6) 0.0391(5) Uani d . 1 . .
Cl Cl1 0.1904(2) 0.1932(2) 0.47157(2) 0.0884(4) Uani d . 1 . .
O O1 0.8805(3) 0.3820(3) 0.33266(4) 0.0459(5) Uani d . 1 . .
O O2 1.4157(4) 0.7389(3) 0.29242(6) 0.0582(5) Uani d . 1 . .
N N1 1.1790(4) 0.4132(4) 0.26786(5) 0.0394(5) Uani d D 1 . .
O O3 0.7500 0.0536(4) 0.2500 0.0484(6) Uani d SD 1 . .
H H1 1.042(4) 0.316(5) 0.2707(9) 0.066(9) Uiso d D 1 . .
H H3A 0.636(6) -0.036(6) 0.2602(11) 0.099 Uiso d D 1 . .

loop_
_atom_site_aniso_label
_atom_site_aniso_U_11
_atom_site_aniso_U_22
_atom_site_aniso_U_33
_atom_site_aniso_U_12
_atom_site_aniso_U_13
_atom_site_aniso_U_23
C1 0.0490(15) 0.0682(17) 0.0399(14) -0.0006(12) 0.0127(11) 0.0082(12)
C2 0.0648(18) 0.080(2) 0.0345(13) -0.0098(15) 0.0128(12) -0.0117(13)
C3 0.0557(16) 0.0530(16) 0.0673(18) -0.0132(12) 0.0187(13) 0.0008(13)
C4 0.0531(15) 0.0583(16) 0.0400(13) -0.0155(12) 0.0092(11) -0.0082(11)
C5 0.0516(15) 0.0500(14) 0.0485(15) -0.0076(12) 0.0129(11) -0.0088(11)
C6 0.0358(12) 0.0482(13) 0.0330(12) 0.0004(10) 0.0064(9) -0.0009(9)
C7 0.0433(13) 0.0442(13) 0.0363(12) -0.0054(10) 0.0079(10) -0.0026(10)
C8 0.0381(12) 0.0435(13) 0.0357(12) -0.0001(10) 0.0051(9) 0.0044(10)
Cl1 0.0842(6) 0.1257(8) 0.0562(5) -0.0160(5) 0.0333(4) 0.0175(4)
O1 0.0480(10) 0.0540(10) 0.0362(9) -0.0121(8) 0.0154(7) -0.0079(7)
O2 0.0606(12) 0.0641(12) 0.0504(11) -0.0269(9) 0.0149(9) -0.0052(8)
N1 0.0383(11) 0.0435(11) 0.0368(10) -0.0052(9) 0.0135(8) -0.0018(8)
O3 0.0477(15) 0.0424(14) 0.0558(15) 0.000 0.0216(11) 0.000

loop_
_atom_type_symbol
_atom_type_description
_atom_type_scat_dispersion_real
_atom_type_scat_dispersion_imag
_atom_type_scat_source
C C 0.0033 0.0016 'International Tables Vol C Tables 4.2.6.8 and 6.1.1.4'
H H 0.0000 0.0000 'International Tables Vol C Tables 4.2.6.8 and 6.1.1.4'
N N 0.0061 0.0033 'International Tables Vol C Tables 4.2.6.8 and 6.1.1.4'
O O 0.0106 0.0060 'International Tables Vol C Tables 4.2.6.8 and 6.1.1.4'
Cl Cl 0.1484 0.1585 'International Tables Vol C Tables 4.2.6.8 and 6.1.1.4'

loop_
_geom_angle_atom_site_label_1
_geom_angle_atom_site_label_2
_geom_angle_atom_site_label_3
_geom_angle_site_symmetry_1
_geom_angle_site_symmetry_3
_geom_angle
_geom_angle_publ_flag
C2 C1 C3 . . 120.5(2) ?
C2 C1 Cl1 . . 120.3(2) ?
C3 C1 Cl1 . . 119.2(2) ?
C1 C2 C4 . . 120.0(2) ?
C1 C2 H2 . . 120.0 ?
C4 C2 H2 . . 120.0 ?
C1 C3 C5 . . 120.1(2) ?
C1 C3 H3 . . 120.0 ?
C5 C3 H3 . . 120.0 ?
C6 C4 C2 . . 119.8(2) ?
C6 C4 H4 . . 120.1 ?
C2 C4 H4 . . 120.1 ?
C3 C5 C6 . . 119.7(2) ?
C3 C5 H5 . . 120.1 ?
C6 C5 H5 . . 120.1 ?
O1 C6 C4 . . 124.7(2) ?
O1 C6 C5 . . 115.4(2) ?
C4 C6 C5 . . 119.9(2) ?
O1 C7 C8 . . 111.02(18) ?
O1 C7 H7A . . 109.4 ?
C8 C7 H7A . . 109.4 ?
O1 C7 H7B . . 109.4 ?
C8 C7 H7B . . 109.4 ?
H7A C7 H7B . . 108.0 ?
O2 C8 N1 . . 124.5(2) ?
O2 C8 C7 . . 118.1(2) ?
N1 C8 C7 . . 117.39(19) ?
C6 O1 C7 . . 116.86(17) ?
C8 N1 N1 . 2_755 119.77(17) ?
C8 N1 H1 . . 120(2) ?
N1 N1 H1 2_755 . 119(2) ?

loop_
_geom_bond_atom_site_label_1
_geom_bond_atom_site_label_2
_geom_bond_site_symmetry_2
_geom_bond_distance
_geom_bond_publ_flag
C1 C2 . 1.363(4) ?
C1 C3 . 1.374(4) ?
C1 Cl1 . 1.741(2) ?
C2 C4 . 1.386(3) ?
C2 H2 . 0.9300 ?
C3 C5 . 1.379(3) ?
C3 H3 . 0.9300 ?
C4 C6 . 1.380(3) ?
C4 H4 . 0.9300 ?
C5 C6 . 1.383(3) ?
C5 H5 . 0.9300 ?
C6 O1 . 1.373(2) ?
C7 O1 . 1.410(3) ?
C7 C8 . 1.507(3) ?
C7 H7A . 0.9700 ?
C7 H7B . 0.9700 ?
C8 O2 . 1.223(3) ?
C8 N1 . 1.330(3) ?
N1 N1 2_755 1.390(3) ?
N1 H1 . 0.856(10) ?
O3 H3A . 0.815(10) ?

loop_
_geom_hbond_atom_site_label_D
_geom_hbond_atom_site_label_H
_geom_hbond_atom_site_label_A
_geom_hbond_site_symmetry_A
_geom_hbond_distance_DH
_geom_hbond_distance_HA
_geom_hbond_distance_DA
_geom_hbond_angle_DHA
C5 H5 O2 1_445 0.93 2.47 3.382(3) 165.9
O3 H3A O2 1_445 0.815(10) 1.961(13) 2.765(2) 169(4)
N1 H1 O3 . 0.856(10) 2.119(16) 2.911(3) 153(3)
N1 H1 O1 . 0.856(10) 2.26(3) 2.633(2) 107(2)
C7 H7 <i>Cg</i>1 1_655 0.97 2.76 3.5920(10) 144

loop_
_geom_torsion_atom_site_label_1
_geom_torsion_atom_site_label_2
_geom_torsion_atom_site_label_3
_geom_torsion_atom_site_label_4
_geom_torsion_site_symmetry_1
_geom_torsion_site_symmetry_2
_geom_torsion_site_symmetry_3
_geom_torsion_site_symmetry_4
_geom_torsion
_geom_torsion_publ_flag
C3 C1 C2 C4 . . . . -2.1(4) ?
Cl1 C1 C2 C4 . . . . 178.4(2) ?
C2 C1 C3 C5 . . . . 1.8(4) ?
Cl1 C1 C3 C5 . . . . -178.6(2) ?
C1 C2 C4 C6 . . . . 0.5(4) ?
C1 C3 C5 C6 . . . . 0.1(4) ?
C2 C4 C6 O1 . . . . -179.4(2) ?
C2 C4 C6 C5 . . . . 1.4(4) ?
C3 C5 C6 O1 . . . . 179.0(2) ?
C3 C5 C6 C4 . . . . -1.7(4) ?
O1 C7 C8 O2 . . . . -173.5(2) ?
O1 C7 C8 N1 . . . . 6.8(3) ?
C4 C6 O1 C7 . . . . -0.3(3) ?
C5 C6 O1 C7 . . . . 179.0(2) ?
C8 C7 O1 C6 . . . . 175.62(18) ?
O2 C8 N1 N1 . . . 2_755 -4.2(4) ?
C7 C8 N1 N1 . . . 2_755 175.4(2) ?
